data_7205951
loop_
_publ_author_name
'Jin, Juan'
'Jia, Ming-Jun'
'Peng, Yu'
'Yu, Jie-Hui'
'Xu, Ji-Qing'

_publ_section_title
;
 New organically decorated cadmium halides incorporating the second or
 the third inorganic anionic groups
;
_journal_issue 8
_journal_name_full CrystEngComm
_journal_page_first 2942
_journal_paper_doi 10.1039/c1ce05038a
_journal_volume 13
_journal_year 2011
_chemical_formula_sum 'C4 H7 Cd I N2 O S2'
_chemical_formula_weight 402.54
_chemical_name_systematic
;
?
;
_space_group_IT_number 14
_symmetry_cell_setting monoclinic
_symmetry_space_group_name_Hall '-P 2ybc'
_symmetry_space_group_name_H-M 'P 1 21/c 1'
_atom_sites_solution_hydrogens geom
_atom_sites_solution_primary direct
_atom_sites_solution_secondary difmap
_audit_creation_method SHELXL-97
_cell_angle_alpha 90.00
_cell_angle_beta 96.58(3)
_cell_angle_gamma 90.00
_cell_formula_units_Z 4
_cell_length_a 4.2002(8)
_cell_length_b 20.158(4)
_cell_length_c 12.441(3)
_cell_measurement_temperature 293(2)
_cell_volume 1046.4(4)
_computing_cell_refinement PROCESS-AUTO
_computing_data_collection PROCESS-AUTO
_computing_data_reduction PROCESS-AUTO
_computing_structure_refinement 'SHELXL-97 (Sheldrick, 1997)'
_computing_structure_solution 'SHELXS-97 (Sheldrick, 1990)'
_diffrn_ambient_temperature 293(2)
_diffrn_detector_area_resol_mean 10.0
_diffrn_measured_fraction_theta_full 0.998
_diffrn_measured_fraction_theta_max 0.998
_diffrn_measurement_device_type 'Rigaku RAXIS-RAPID'
_diffrn_measurement_method w
_diffrn_radiation_monochromator graphite
_diffrn_radiation_source 'fine-focus sealed tube'
_diffrn_radiation_type MoK\a
_diffrn_radiation_wavelength 0.71073
_diffrn_reflns_av_R_equivalents 0.0323
_diffrn_reflns_av_sigmaI/netI 0.0278
_diffrn_reflns_limit_h_max 5
_diffrn_reflns_limit_h_min -4
_diffrn_reflns_limit_k_max 26
_diffrn_reflns_limit_k_min -26
_diffrn_reflns_limit_l_max 16
_diffrn_reflns_limit_l_min -16
_diffrn_reflns_number 9972
_diffrn_reflns_theta_full 27.48
_diffrn_reflns_theta_max 27.48
_diffrn_reflns_theta_min 3.30
_diffrn_standards_decay_% 0
_diffrn_standards_interval_count 0
_diffrn_standards_number 0
_exptl_absorpt_coefficient_mu 5.388
_exptl_absorpt_correction_T_max 0.583
_exptl_absorpt_correction_T_min 0.578
_exptl_absorpt_correction_type empirical
_exptl_absorpt_process_details
;
Higashi, T.(1995).Program for Absorption Correction.
Rigaku Corporation, Tokyo,Japan.
;
_exptl_crystal_colour colorless
_exptl_crystal_density_diffrn 2.555
_exptl_crystal_density_method 'not measured'
_exptl_crystal_description strip
_exptl_crystal_F_000 744
_exptl_crystal_size_max 0.1
_exptl_crystal_size_mid 0.1
_exptl_crystal_size_min 0.1
_refine_diff_density_max 0.600
_refine_diff_density_min -0.447
_refine_diff_density_rms 0.094
_refine_ls_extinction_method none
_refine_ls_goodness_of_fit_ref 1.038
_refine_ls_hydrogen_treatment constr
_refine_ls_matrix_type full
_refine_ls_number_parameters 100
_refine_ls_number_reflns 2410
_refine_ls_number_restraints 0
_refine_ls_restrained_S_all 1.038
_refine_ls_R_factor_all 0.0254
_refine_ls_R_factor_gt 0.0211
_refine_ls_shift/su_max 0.001
_refine_ls_shift/su_mean 0.000
_refine_ls_structure_factor_coef Fsqd
_refine_ls_weighting_details 'calc w=1/[\s^2^(Fo^2^)+(0.0114P)^2^+0.5756P] where P=(Fo^2^+2Fc^2^)/3'
_refine_ls_weighting_scheme calc
_refine_ls_wR_factor_gt 0.0412
_refine_ls_wR_factor_ref 0.0423
_reflns_number_gt 2123
_reflns_number_total 2410
_reflns_threshold_expression >2sigma(I)
_cod_data_source_file c1ce05038a.txt
_cod_data_source_block 3
_cod_original_sg_symbol_H-M P21/c
_cod_database_code 7205951

loop_
_symmetry_equiv_pos_as_xyz
'x, y, z'
'-x, y+1/2, -z+1/2'
'-x, -y, -z'
'x, -y-1/2, z-1/2'

loop_
_atom_site_label
_atom_site_type_symbol
_atom_site_fract_x
_atom_site_fract_y
_atom_site_fract_z
_atom_site_U_iso_or_equiv
_atom_site_adp_type
_atom_site_occupancy
_atom_site_symmetry_multiplicity
_atom_site_calc_flag
_atom_site_refinement_flags
_atom_site_disorder_assembly
_atom_site_disorder_group
Cd1 Cd 0.21870(4) 0.382467(8) 0.861929(16) 0.03319(6) Uani 1 1 d . . .
I1 I 0.65701(4) 0.382006(8) 0.698166(13) 0.03315(6) Uani 1 1 d . . .
S1 S 0.24882(17) 0.62203(3) 0.97063(6) 0.03543(15) Uani 1 1 d . . .
S2 S 0.19507(19) 0.25779(3) 0.91995(5) 0.04014(16) Uani 1 1 d . . .
N1 N 0.2120(5) 0.49165(9) 0.89103(19) 0.0375(5) Uani 1 1 d . . .
N2 N 0.2419(7) 0.22188(12) 0.7171(2) 0.0651(8) Uani 1 1 d . . .
H2A H 0.2206 0.1930 0.6659 0.078 Uiso 1 1 calc R . .
H2B H 0.3171 0.2606 0.7057 0.078 Uiso 1 1 calc R . .
O1 O 0.0500(5) 0.14585(8) 0.81581(15) 0.0462(5) Uani 1 1 d . . .
C1 C 0.2265(6) 0.54497(11) 0.9236(2) 0.0308(5) Uani 1 1 d . . .
C2 C 0.1603(6) 0.20693(11) 0.8121(2) 0.0347(6) Uani 1 1 d . . .
C3 C -0.0667(7) 0.12092(11) 0.9137(2) 0.0410(6) Uani 1 1 d . . .
H3A H -0.2235 0.1511 0.9379 0.049 Uiso 1 1 calc R . .
H3B H 0.1088 0.1161 0.9710 0.049 Uiso 1 1 calc R . .
C4 C -0.2169(8) 0.05475(13) 0.8850(3) 0.0549(8) Uani 1 1 d . . .
H4A H -0.2979 0.0361 0.9475 0.082 Uiso 1 1 calc R . .
H4B H -0.0591 0.0255 0.8609 0.082 Uiso 1 1 calc R . .
H4C H -0.3897 0.0603 0.8282 0.082 Uiso 1 1 calc R . .

loop_
_atom_site_aniso_label
_atom_site_aniso_U_11
_atom_site_aniso_U_22
_atom_site_aniso_U_33
_atom_site_aniso_U_23
_atom_site_aniso_U_13
_atom_site_aniso_U_12
Cd1 0.03621(11) 0.02343(9) 0.03958(12) -0.00341(7) 0.00283(9) -0.00110(7)
I1 0.02909(9) 0.04213(10) 0.02802(9) 0.00092(6) 0.00237(7) -0.00298(6)
S1 0.0469(4) 0.0238(3) 0.0337(3) -0.0040(2) -0.0035(3) 0.0014(2)
S2 0.0664(5) 0.0257(3) 0.0284(3) -0.0056(2) 0.0059(3) -0.0052(3)
N1 0.0446(13) 0.0306(10) 0.0364(12) -0.0091(9) 0.0007(10) 0.0002(9)
N2 0.124(3) 0.0369(12) 0.0400(15) -0.0131(11) 0.0351(16) -0.0280(15)
O1 0.0785(14) 0.0278(8) 0.0341(10) -0.0069(8) 0.0140(10) -0.0153(9)
C1 0.0347(13) 0.0307(12) 0.0259(12) -0.0029(10) -0.0010(10) -0.0007(10)
C2 0.0467(15) 0.0257(11) 0.0319(14) -0.0036(10) 0.0055(12) -0.0023(10)
C3 0.0559(17) 0.0337(12) 0.0344(15) 0.0017(11) 0.0099(13) -0.0074(12)
C4 0.071(2) 0.0356(14) 0.060(2) -0.0002(13) 0.0143(17) -0.0140(14)

loop_
_atom_type_symbol
_atom_type_description
_atom_type_scat_dispersion_real
_atom_type_scat_dispersion_imag
_atom_type_scat_source
C C 0.0033 0.0016 'International Tables Vol C Tables 4.2.6.8 and 6.1.1.4'
H H 0.0000 0.0000 'International Tables Vol C Tables 4.2.6.8 and 6.1.1.4'
N N 0.0061 0.0033 'International Tables Vol C Tables 4.2.6.8 and 6.1.1.4'
O O 0.0106 0.0060 'International Tables Vol C Tables 4.2.6.8 and 6.1.1.4'
S S 0.1246 0.1234 'International Tables Vol C Tables 4.2.6.8 and 6.1.1.4'
Cd Cd -0.8075 1.2024 'International Tables Vol C Tables 4.2.6.8 and 6.1.1.4'
I I -0.4742 1.8119 'International Tables Vol C Tables 4.2.6.8 and 6.1.1.4'

loop_
_geom_angle_atom_site_label_1
_geom_angle_atom_site_label_2
_geom_angle_atom_site_label_3
_geom_angle
_geom_angle_site_symmetry_1
_geom_angle_site_symmetry_3
_geom_angle_publ_flag
N1 Cd1 S2 154.16(6) . . ?
N1 Cd1 S1 86.38(6) . 3_667 ?
S2 Cd1 S1 79.70(2) . 3_667 ?
N1 Cd1 I1 97.94(6) . . ?
S2 Cd1 I1 103.754(18) . . ?
S1 Cd1 I1 90.30(2) 3_667 . ?
N1 Cd1 I1 95.26(6) . 1_455 ?
S2 Cd1 I1 97.782(18) . 1_455 ?
S1 Cd1 I1 176.875(15) 3_667 1_455 ?
I1 Cd1 I1 92.111(18) . 1_455 ?
Cd1 I1 Cd1 92.111(18) . 1_655 ?
C1 S1 Cd1 103.51(9) . 3_667 ?
C2 S2 Cd1 111.56(9) . . ?
C1 N1 Cd1 168.5(2) . . ?
C2 O1 C3 120.4(2) . . ?
N1 C1 S1 179.8(3) . . ?
N2 C2 O1 112.2(2) . . ?
N2 C2 S2 125.09(19) . . ?
O1 C2 S2 122.7(2) . . ?
O1 C3 C4 106.3(2) . . ?

loop_
_geom_bond_atom_site_label_1
_geom_bond_atom_site_label_2
_geom_bond_distance
_geom_bond_site_symmetry_2
_geom_bond_publ_flag
Cd1 N1 2.231(2) . ?
Cd1 S2 2.6199(8) . ?
Cd1 S1 2.8779(11) 3_667 ?
Cd1 I1 2.8982(8) . ?
Cd1 I1 2.9352(10) 1_455 ?
I1 Cd1 2.9352(10) 1_655 ?
S1 C1 1.659(2) . ?
S1 Cd1 2.8779(11) 3_667 ?
S2 C2 1.682(2) . ?
N1 C1 1.148(3) . ?
N2 C2 1.303(3) . ?
O1 C2 1.318(3) . ?
O1 C3 1.453(3) . ?
C3 C4 1.501(3) . ?

loop_
_geom_hbond_atom_site_label_D
_geom_hbond_atom_site_label_H
_geom_hbond_atom_site_label_A
_geom_hbond_distance_DH
_geom_hbond_distance_HA
_geom_hbond_distance_DA
_geom_hbond_angle_DHA
_geom_hbond_site_symmetry_A
N2 H2A S1 0.86 2.84 3.557(3) 142.3 2_546
N2 H2B I1 0.86 2.84 3.689(2) 169.4 .
